data_1552344
loop_
_publ_author_name
'Smith, Sofia Marie'
'Planas, Oriol'
'Gomez, Laura'
'Rath, Nigam'
'Ribas, Xavi'
'Mirica, Liviu M.'

_publ_section_title
;
 Aerobic C--C and C--O Bond Formation Reactions Mediated by High-Valent
 Nickel Species
;
_journal_name_full 'Chemical Science'
_journal_paper_doi 10.1039/C9SC03758F
_journal_year 2019
_chemical_formula_moiety 'C32 H36 N4 Ni O2 S, B F4'
_chemical_formula_sum 'C32 H36 B F4 N4 Ni O2 S'
_chemical_formula_weight 686.23
_space_group_crystal_system monoclinic
_space_group_IT_number 14
_space_group_name_Hall '-P 2ybc'
_space_group_name_H-M_alt 'P 1 21/c 1'
_symmetry_space_group_name_Hall '-P 2ybc'
_symmetry_space_group_name_H-M 'P 1 21/c 1'
_atom_sites_solution_hydrogens geom
_atom_sites_solution_primary dual
_atom_sites_solution_secondary difmap
_audit_creation_method SHELXL-2014/7
_audit_update_record
;
2019-07-25 deposited with the CCDC.    2019-09-18 downloaded from the CCDC.
;
_cell_angle_alpha 90
_cell_angle_beta 112.115(4)
_cell_angle_gamma 90
_cell_formula_units_Z 4
_cell_length_a 21.2777(18)
_cell_length_b 8.9357(7)
_cell_length_c 17.3493(15)
_cell_measurement_reflns_used 3509
_cell_measurement_temperature 143(2)
_cell_measurement_theta_max 22.01
_cell_measurement_theta_min 2.50
_cell_volume 3056.0(4)
_computing_cell_refinement 'SAINT V8.34A (Bruker AXS Inc., 2013)'
_computing_data_collection 'Bruker APEX2'
_computing_data_reduction 'SAINT V8.34A (Bruker AXS Inc., 2013)'
_computing_molecular_graphics 'Bruker SHELXTL'
_computing_publication_material 'Bruker SHELXTL'
_computing_structure_refinement 'SHELXL-2014/7 (Sheldrick, 2014)'
_computing_structure_solution 'SHELXT-2013 (Sheldrick, 2008)'
_diffrn_ambient_temperature 143(2)
_diffrn_detector_area_resol_mean 8
_diffrn_measured_fraction_theta_full 0.998
_diffrn_measured_fraction_theta_max 0.993
_diffrn_measurement_device_type 'Bruker SMART APEX CCD area detector'
_diffrn_measurement_method '\w and \f scans'
_diffrn_radiation_type MoK\a
_diffrn_radiation_wavelength 0.71073
_diffrn_reflns_av_R_equivalents 0.0689
_diffrn_reflns_av_unetI/netI 0.0892
_diffrn_reflns_Laue_measured_fraction_full 0.998
_diffrn_reflns_Laue_measured_fraction_max 0.993
_diffrn_reflns_limit_h_max 25
_diffrn_reflns_limit_h_min -25
_diffrn_reflns_limit_k_max 10
_diffrn_reflns_limit_k_min -10
_diffrn_reflns_limit_l_max 11
_diffrn_reflns_limit_l_min -21
_diffrn_reflns_number 22586
_diffrn_reflns_point_group_measured_fraction_full 0.998
_diffrn_reflns_point_group_measured_fraction_max 0.993
_diffrn_reflns_theta_full 25.242
_diffrn_reflns_theta_max 25.770
_diffrn_reflns_theta_min 2.066
_diffrn_source 'sealed tube'
_exptl_absorpt_coefficient_mu 0.766
_exptl_absorpt_correction_T_max 0.7453
_exptl_absorpt_correction_T_min 0.6336
_exptl_absorpt_correction_type multi-scan
_exptl_absorpt_process_details 'SADABS V2016/2 (Bruker AXS Inc.)'
_exptl_crystal_colour yellow
_exptl_crystal_density_diffrn 1.492
_exptl_crystal_density_method 'not measured'
_exptl_crystal_description plate
_exptl_crystal_F_000 1428
_exptl_crystal_size_max 0.593
_exptl_crystal_size_mid 0.251
_exptl_crystal_size_min 0.104
_refine_diff_density_max 0.657
_refine_diff_density_min -0.497
_refine_diff_density_rms 0.064
_refine_ls_extinction_method none
_refine_ls_goodness_of_fit_ref 1.013
_refine_ls_hydrogen_treatment constr
_refine_ls_matrix_type full
_refine_ls_number_parameters 513
_refine_ls_number_reflns 5805
_refine_ls_number_restraints 183
_refine_ls_restrained_S_all 1.016
_refine_ls_R_factor_all 0.1351
_refine_ls_R_factor_gt 0.0598
_refine_ls_shift/su_max 0.000
_refine_ls_shift/su_mean 0.000
_refine_ls_structure_factor_coef Fsqd
_refine_ls_weighting_details 'w=1/[\s^2^(Fo^2^)+(0.0423P)^2^+3.9257P] where P=(Fo^2^+2Fc^2^)/3'
_refine_ls_weighting_scheme calc
_refine_ls_wR_factor_gt 0.1125
_refine_ls_wR_factor_ref 0.1415
_reflns_Friedel_coverage 0.000
_reflns_number_gt 3132
_reflns_number_total 5805
_reflns_threshold_expression 'I > 2\s(I)'
_cod_data_source_file c9sc03758f2.cif
_cod_data_source_block l9017
_cod_database_code 1552344
_shelx_shelxl_version_number 2014/7
_shelx_space_group_comment
; 
The symmetry employed for this shelxl refinement is uniquely defined 
by the following loop, which should always be used as a source of 
symmetry information in preference to the above space-group names. 
They are only intended as comments. 
;
_shelx_estimated_absorpt_t_min 0.660
_shelx_estimated_absorpt_t_max 0.925

loop_
_space_group_symop_operation_xyz
'x, y, z'
'-x, y+1/2, -z+1/2'
'-x, -y, -z'
'x, -y-1/2, z-1/2'

loop_
_atom_site_label
_atom_site_type_symbol
_atom_site_fract_x
_atom_site_fract_y
_atom_site_fract_z
_atom_site_U_iso_or_equiv
_atom_site_adp_type
_atom_site_occupancy
_atom_site_site_symmetry_order
_atom_site_calc_flag
_atom_site_refinement_flags_posn
_atom_site_refinement_flags_adp
_atom_site_refinement_flags_occupancy
_atom_site_disorder_assembly
_atom_site_disorder_group
Ni1 Ni 0.31392(10) 0.9653(2) 0.27476(12) 0.0291(4) Uani 0.586(4) 1 d . . P A 1
Ni1' Ni 0.29801(13) 0.9719(3) 0.29967(19) 0.0295(6) Uani 0.414(4) 1 d . . P A 2
S1 S 0.23836(6) 0.65500(13) 0.15833(9) 0.0597(4) Uani 1 1 d D . . . .
O1 O 0.2754(3) 0.5789(9) 0.2337(4) 0.0657(9) Uani 0.586(4) 1 d D . P A 1
O1' O 0.2567(4) 0.5905(14) 0.2416(5) 0.0657(9) Uani 0.414(4) 1 d D . P A 2
O2 O 0.27851(15) 0.6852(3) 0.1089(2) 0.0657(9) Uani 1 1 d D . . . .
N1 N 0.22287(19) 1.0452(4) 0.2913(2) 0.0462(10) Uani 1 1 d . . . . .
N2 N 0.28163(16) 1.0869(4) 0.1804(2) 0.0380(9) Uani 1 1 d . . . . .
N3 N 0.34596(19) 1.1832(4) 0.3359(2) 0.0539(11) Uani 1 1 d . . . . .
N4 N 0.21259(18) 0.8228(4) 0.1772(2) 0.0488(10) Uani 1 1 d . . . . .
C1 C 0.3908(5) 0.8946(11) 0.2510(6) 0.035(2) Uani 0.586(4) 1 d . U P A 1
H1A H 0.3732 0.8489 0.1949 0.042 Uiso 0.586(4) 1 calc R U P A 1
H1B H 0.4180 0.9829 0.2483 0.042 Uiso 0.586(4) 1 calc R U P A 1
C2 C 0.4394(4) 0.7801(8) 0.3118(5) 0.0364(18) Uani 0.586(4) 1 d . U P A 1
C3 C 0.4072(3) 0.7444(7) 0.3736(3) 0.037(3) Uani 0.586(4) 1 d G U P A 1
C4 C 0.3500(3) 0.8270(5) 0.3671(3) 0.0311(17) Uani 0.586(4) 1 d G U P A 1
C5 C 0.3180(2) 0.8021(6) 0.4225(3) 0.041(2) Uani 0.586(4) 1 d G U P A 1
H5 H 0.2789 0.8585 0.4180 0.049 Uiso 0.586(4) 1 calc R U P A 1
C6 C 0.3432(3) 0.6946(7) 0.4845(3) 0.060(3) Uani 0.586(4) 1 d G U P A 1
H6 H 0.3213 0.6776 0.5224 0.072 Uiso 0.586(4) 1 calc R U P A 1
C7 C 0.4003(3) 0.6121(6) 0.4911(3) 0.060(3) Uani 0.586(4) 1 d G U P A 1
H7 H 0.4175 0.5387 0.5335 0.072 Uiso 0.586(4) 1 calc R U P A 1
C8 C 0.4323(2) 0.6370(6) 0.4356(3) 0.051(2) Uani 0.586(4) 1 d G U P A 1
H8 H 0.4714 0.5806 0.4401 0.062 Uiso 0.586(4) 1 calc R U P A 1
C9 C 0.4466(4) 0.6411(8) 0.2642(5) 0.044(2) Uani 0.586(4) 1 d . U P A 1
H9A H 0.4775 0.5698 0.3031 0.065 Uiso 0.586(4) 1 calc R U P A 1
H9B H 0.4648 0.6702 0.2222 0.065 Uiso 0.586(4) 1 calc R U P A 1
H9C H 0.4020 0.5943 0.2367 0.065 Uiso 0.586(4) 1 calc R U P A 1
C10 C 0.5107(3) 0.8462(9) 0.3564(5) 0.047(2) Uani 0.586(4) 1 d . U P A 1
H10A H 0.5080 0.9324 0.3899 0.071 Uiso 0.586(4) 1 calc R U P A 1
H10B H 0.5291 0.8783 0.3150 0.071 Uiso 0.586(4) 1 calc R U P A 1
H10C H 0.5405 0.7700 0.3926 0.071 Uiso 0.586(4) 1 calc R U P A 1
C1' C 0.3064(6) 0.8665(14) 0.4013(8) 0.043(3) Uani 0.414(4) 1 d . U P A 2
H1'1 H 0.3049 0.9422 0.4422 0.052 Uiso 0.414(4) 1 calc R U P A 2
H1'2 H 0.2657 0.8026 0.3885 0.052 Uiso 0.414(4) 1 calc R U P A 2
C2' C 0.3676(5) 0.7698(11) 0.4431(6) 0.034(2) Uani 0.414(4) 1 d . U P A 2
C3' C 0.4036(4) 0.7644(10) 0.3830(4) 0.039(4) Uani 0.414(4) 1 d G U P A 2
C4' C 0.3783(3) 0.8574(8) 0.3139(5) 0.035(2) Uani 0.414(4) 1 d G U P A 2
C5' C 0.4078(4) 0.8573(10) 0.2548(4) 0.035(4) Uani 0.414(4) 1 d G U P A 2
H5' H 0.3905 0.9208 0.2075 0.042 Uiso 0.414(4) 1 calc R U P A 2
C6' C 0.4627(4) 0.7643(12) 0.2648(5) 0.065(4) Uani 0.414(4) 1 d G U P A 2
H6' H 0.4829 0.7642 0.2244 0.078 Uiso 0.414(4) 1 calc R U P A 2
C7' C 0.4880(4) 0.6713(10) 0.3339(5) 0.081(5) Uani 0.414(4) 1 d G U P A 2
H7' H 0.5255 0.6077 0.3408 0.097 Uiso 0.414(4) 1 calc R U P A 2
C8' C 0.4585(4) 0.6714(10) 0.3930(5) 0.060(4) Uani 0.414(4) 1 d G U P A 2
H8' H 0.4758 0.6079 0.4403 0.072 Uiso 0.414(4) 1 calc R U P A 2
C9' C 0.4153(5) 0.8281(12) 0.5288(6) 0.044(3) Uani 0.414(4) 1 d . U P A 2
H9'1 H 0.4342 0.9250 0.5220 0.067 Uiso 0.414(4) 1 calc R U P A 2
H9'2 H 0.4523 0.7564 0.5538 0.067 Uiso 0.414(4) 1 calc R U P A 2
H9'3 H 0.3898 0.8398 0.5651 0.067 Uiso 0.414(4) 1 calc R U P A 2
C10' C 0.3438(6) 0.6126(13) 0.4612(8) 0.046(3) Uani 0.414(4) 1 d . U P A 2
H10D H 0.3202 0.6238 0.4997 0.069 Uiso 0.414(4) 1 calc R U P A 2
H10E H 0.3833 0.5474 0.4861 0.069 Uiso 0.414(4) 1 calc R U P A 2
H10F H 0.3128 0.5683 0.4090 0.069 Uiso 0.414(4) 1 calc R U P A 2
C11 C 0.1636(3) 0.9703(6) 0.2593(3) 0.0534(13) Uani 1 1 d . . . . .
C12 C 0.1043(3) 1.0353(7) 0.2557(3) 0.0646(16) Uani 1 1 d . . . . .
H12 H 0.0629 0.9814 0.2327 0.077 Uiso 1 1 calc R U . . .
C13 C 0.1045(3) 1.1788(7) 0.2854(3) 0.0630(15) Uani 1 1 d . . . . .
H13 H 0.0636 1.2241 0.2837 0.076 Uiso 1 1 calc R U . . .
C14 C 0.1652(3) 1.2551(6) 0.3174(3) 0.0594(14) Uani 1 1 d . . . . .
H14 H 0.1669 1.3539 0.3383 0.071 Uiso 1 1 calc R U . . .
C15 C 0.2238(3) 1.1855(6) 0.3187(3) 0.0495(13) Uani 1 1 d . . . . .
C16 C 0.2902(3) 1.2672(6) 0.3470(3) 0.0593(15) Uani 1 1 d . . . . .
H16A H 0.2838 1.3625 0.3159 0.071 Uiso 1 1 calc R U . . .
H16B H 0.3038 1.2921 0.4067 0.071 Uiso 1 1 calc R U . . .
C17 C 0.3655(2) 1.2518(6) 0.2713(3) 0.0581(14) Uani 1 1 d . . . . .
H17A H 0.4107 1.2142 0.2768 0.070 Uiso 1 1 calc R U . . .
H17B H 0.3688 1.3616 0.2795 0.070 Uiso 1 1 calc R U . . .
C18 C 0.3154(2) 1.2178(5) 0.1859(3) 0.0464(12) Uani 1 1 d . . . . .
C19 C 0.3035(3) 1.3089(5) 0.1189(3) 0.0542(13) Uani 1 1 d . . . . .
H19 H 0.3287 1.3986 0.1241 0.065 Uiso 1 1 calc R U . . .
C20 C 0.2545(3) 1.2695(5) 0.0441(3) 0.0544(13) Uani 1 1 d . . . . .
H20 H 0.2462 1.3308 -0.0035 0.065 Uiso 1 1 calc R U . . .
C21 C 0.2177(2) 1.1416(5) 0.0382(3) 0.0412(11) Uani 1 1 d . . . . .
H21 H 0.1829 1.1145 -0.0131 0.049 Uiso 1 1 calc R U . . .
C22 C 0.2319(2) 1.0527(4) 0.1075(3) 0.0338(10) Uani 1 1 d . . . . .
C23 C 0.1874(2) 0.9200(5) 0.1036(3) 0.0430(11) Uani 1 1 d . . . . .
H23A H 0.1416 0.9563 0.0966 0.052 Uiso 1 1 calc R U . . .
H23B H 0.1828 0.8597 0.0539 0.052 Uiso 1 1 calc R U . . .
C24 C 0.1680(3) 0.8183(5) 0.2255(3) 0.0627(16) Uani 1 1 d . . . . .
H24A H 0.1864 0.7461 0.2719 0.075 Uiso 1 1 calc R U . . .
H24B H 0.1221 0.7843 0.1891 0.075 Uiso 1 1 calc R U . . .
C25 C 0.4049(3) 1.1787(7) 0.4157(4) 0.124(3) Uani 1 1 d . . . . .
H25A H 0.3908 1.1383 0.4592 0.186 Uiso 1 1 calc R U . . .
H25B H 0.4228 1.2802 0.4309 0.186 Uiso 1 1 calc R U . . .
H25C H 0.4402 1.1146 0.4099 0.186 Uiso 1 1 calc R U . . .
C26 C 0.1668(2) 0.5512(5) 0.0984(3) 0.0427(11) Uani 1 1 d . . . . .
C27 C 0.1427(2) 0.5603(5) 0.0121(3) 0.0426(11) Uani 1 1 d . . . . .
H27 H 0.1629 0.6268 -0.0147 0.051 Uiso 1 1 calc R U . . .
C28 C 0.0889(2) 0.4705(5) -0.0336(3) 0.0417(11) Uani 1 1 d . . . . .
H28 H 0.0712 0.4779 -0.0925 0.050 Uiso 1 1 calc R U . . .
C29 C 0.0599(2) 0.3700(5) 0.0038(3) 0.0396(11) Uani 1 1 d . . . . .
C30 C 0.0837(2) 0.3670(5) 0.0900(3) 0.0439(12) Uani 1 1 d . . . . .
H30 H 0.0630 0.3023 0.1169 0.053 Uiso 1 1 calc R U . . .
C31 C 0.1368(2) 0.4567(5) 0.1370(3) 0.0469(12) Uani 1 1 d . . . . .
H31 H 0.1528 0.4533 0.1960 0.056 Uiso 1 1 calc R U . . .
C32 C 0.0038(2) 0.2683(5) -0.0472(3) 0.0561(14) Uani 1 1 d . . . . .
H32A H -0.0268 0.2497 -0.0179 0.084 Uiso 1 1 calc R U . . .
H32B H 0.0230 0.1732 -0.0562 0.084 Uiso 1 1 calc R U . . .
H32C H -0.0215 0.3153 -0.1011 0.084 Uiso 1 1 calc R U . . .
B1 B 0.0862(2) 0.6200(5) 0.3526(3) 0.0437(13) Uani 1 1 d D . . . .
F1 F 0.15521(13) 0.6345(4) 0.38632(18) 0.0792(9) Uani 1 1 d D . . . .
F2 F 0.0659(4) 0.576(2) 0.4147(5) 0.104(4) Uani 0.68(2) 1 d D . P B 1
F3 F 0.0633(4) 0.5204(19) 0.2896(8) 0.131(6) Uani 0.68(2) 1 d D . P B 1
F4 F 0.0598(4) 0.7549(8) 0.3267(9) 0.095(4) Uani 0.68(2) 1 d D . P B 1
F2' F 0.0487(9) 0.735(2) 0.3622(13) 0.084(7) Uani 0.32(2) 1 d D . P B 2
F3' F 0.0708(8) 0.4960(18) 0.3849(15) 0.078(6) Uani 0.32(2) 1 d D . P B 2
F4' F 0.0709(7) 0.604(2) 0.2702(5) 0.066(5) Uani 0.32(2) 1 d D . P B 2

loop_
_atom_site_aniso_label
_atom_site_aniso_U_11
_atom_site_aniso_U_22
_atom_site_aniso_U_33
_atom_site_aniso_U_23
_atom_site_aniso_U_13
_atom_site_aniso_U_12
Ni1 0.0261(8) 0.0269(6) 0.0326(8) 0.0047(6) 0.0093(5) 0.0020(6)
Ni1' 0.0216(11) 0.0247(9) 0.0384(13) 0.0039(9) 0.0069(8) 0.0006(8)
S1 0.0450(8) 0.0299(7) 0.0728(9) 0.0166(6) -0.0138(7) -0.0064(6)
O1 0.0355(18) 0.0385(15) 0.100(2) 0.0194(14) -0.0008(15) -0.0072(14)
O1' 0.0355(18) 0.0385(15) 0.100(2) 0.0194(14) -0.0008(15) -0.0072(14)
O2 0.0355(18) 0.0385(15) 0.100(2) 0.0194(14) -0.0008(15) -0.0072(14)
N1 0.056(3) 0.043(2) 0.0284(19) 0.0070(18) 0.0033(18) -0.018(2)
N2 0.0257(19) 0.027(2) 0.059(2) -0.0067(17) 0.0139(18) 0.0014(16)
N3 0.041(2) 0.038(2) 0.054(3) 0.008(2) -0.014(2) -0.0024(19)
N4 0.049(2) 0.030(2) 0.048(2) 0.0148(18) -0.0053(19) -0.0079(18)
C1 0.028(4) 0.028(4) 0.043(5) 0.005(3) 0.008(4) 0.005(4)
C2 0.028(4) 0.034(4) 0.045(4) 0.005(3) 0.012(3) 0.006(3)
C3 0.029(5) 0.038(5) 0.039(4) 0.004(4) 0.009(4) 0.008(4)
C4 0.025(4) 0.037(4) 0.027(3) -0.002(3) 0.005(3) 0.009(3)
C5 0.034(5) 0.056(6) 0.034(4) 0.004(4) 0.015(4) 0.010(4)
C6 0.061(6) 0.072(7) 0.050(5) 0.023(5) 0.025(5) 0.024(5)
C7 0.058(5) 0.066(6) 0.058(5) 0.033(5) 0.025(4) 0.032(5)
C8 0.038(4) 0.062(5) 0.051(4) 0.025(4) 0.012(3) 0.021(4)
C9 0.040(5) 0.036(4) 0.053(5) 0.009(3) 0.016(4) 0.012(3)
C10 0.026(4) 0.043(5) 0.062(5) 0.003(4) 0.005(3) 0.007(3)
C1' 0.035(5) 0.039(7) 0.048(7) 0.006(5) 0.006(5) 0.003(5)
C2' 0.034(5) 0.036(5) 0.029(4) 0.007(4) 0.008(4) 0.002(4)
C3' 0.029(7) 0.046(7) 0.037(5) 0.005(5) 0.008(5) 0.003(5)
C4' 0.030(5) 0.036(6) 0.035(5) 0.000(4) 0.009(4) 0.006(4)
C5' 0.021(6) 0.051(9) 0.036(6) 0.009(5) 0.015(5) 0.012(5)
C6' 0.049(7) 0.096(10) 0.055(6) 0.017(6) 0.026(6) 0.036(7)
C7' 0.065(8) 0.117(11) 0.068(7) 0.032(7) 0.034(7) 0.055(8)
C8' 0.049(6) 0.079(8) 0.056(6) 0.022(6) 0.024(5) 0.031(6)
C9' 0.040(6) 0.051(7) 0.037(5) 0.004(4) 0.009(4) 0.007(5)
C10' 0.046(7) 0.040(6) 0.050(7) 0.011(5) 0.015(6) 0.005(5)
C11 0.057(3) 0.056(3) 0.036(3) 0.012(2) 0.005(2) -0.023(3)
C12 0.064(4) 0.088(5) 0.035(3) 0.010(3) 0.011(3) -0.029(3)
C13 0.063(4) 0.092(5) 0.031(3) 0.008(3) 0.013(3) -0.010(3)
C14 0.076(4) 0.070(4) 0.027(3) 0.003(2) 0.014(3) -0.015(3)
C15 0.059(3) 0.056(4) 0.028(2) 0.007(2) 0.009(2) -0.017(3)
C16 0.083(4) 0.057(3) 0.041(3) -0.010(2) 0.027(3) -0.028(3)
C17 0.038(3) 0.046(3) 0.091(4) -0.018(3) 0.025(3) -0.010(2)
C18 0.035(3) 0.037(3) 0.072(3) -0.015(3) 0.027(3) -0.008(2)
C19 0.072(4) 0.037(3) 0.075(4) -0.010(3) 0.053(3) -0.016(3)
C20 0.088(4) 0.038(3) 0.058(3) -0.001(2) 0.051(3) -0.007(3)
C21 0.054(3) 0.032(3) 0.045(3) -0.002(2) 0.028(2) 0.000(2)
C22 0.030(2) 0.024(2) 0.048(3) 0.001(2) 0.016(2) 0.0072(19)
C23 0.040(3) 0.032(3) 0.044(3) 0.012(2) 0.001(2) -0.001(2)
C24 0.077(4) 0.045(3) 0.044(3) 0.011(2) -0.004(3) -0.031(3)
C25 0.108(5) 0.064(4) 0.103(5) 0.019(4) -0.070(4) -0.020(4)
C26 0.036(3) 0.028(3) 0.051(3) 0.009(2) 0.001(2) -0.004(2)
C27 0.039(3) 0.039(3) 0.049(3) 0.007(2) 0.015(2) 0.004(2)
C28 0.041(3) 0.047(3) 0.035(2) -0.006(2) 0.012(2) 0.004(2)
C29 0.032(3) 0.032(3) 0.049(3) -0.010(2) 0.009(2) 0.003(2)
C30 0.043(3) 0.027(3) 0.056(3) 0.003(2) 0.013(2) -0.011(2)
C31 0.051(3) 0.032(3) 0.041(3) 0.005(2) -0.002(2) -0.005(2)
C32 0.046(3) 0.045(3) 0.066(3) -0.019(3) 0.010(3) -0.004(2)
B1 0.036(3) 0.047(4) 0.046(3) -0.005(3) 0.013(3) -0.002(3)
F1 0.0400(17) 0.117(3) 0.074(2) 0.0072(19) 0.0147(15) -0.0076(17)
F2 0.097(5) 0.129(9) 0.086(5) 0.031(6) 0.034(4) -0.043(6)
F3 0.062(4) 0.156(12) 0.152(8) -0.116(8) 0.015(5) 0.002(5)
F4 0.077(5) 0.059(5) 0.127(8) 0.047(5) 0.012(4) 0.013(3)
F2' 0.063(8) 0.086(13) 0.095(12) -0.055(10) 0.019(8) 0.008(8)
F3' 0.068(7) 0.049(9) 0.106(14) 0.027(8) 0.019(8) -0.022(7)
F4' 0.068(7) 0.095(11) 0.028(6) -0.002(6) 0.011(5) -0.044(8)

loop_
_atom_type_symbol
_atom_type_description
_atom_type_scat_dispersion_real
_atom_type_scat_dispersion_imag
_atom_type_scat_source
C C 0.0033 0.0016 'International Tables Vol C Tables 4.2.6.8 and 6.1.1.4'
H H 0.0000 0.0000 'International Tables Vol C Tables 4.2.6.8 and 6.1.1.4'
B B 0.0013 0.0007 'International Tables Vol C Tables 4.2.6.8 and 6.1.1.4'
N N 0.0061 0.0033 'International Tables Vol C Tables 4.2.6.8 and 6.1.1.4'
O O 0.0106 0.0060 'International Tables Vol C Tables 4.2.6.8 and 6.1.1.4'
F F 0.0171 0.0103 'International Tables Vol C Tables 4.2.6.8 and 6.1.1.4'
S S 0.1246 0.1234 'International Tables Vol C Tables 4.2.6.8 and 6.1.1.4'
Ni Ni 0.3393 1.1124 'International Tables Vol C Tables 4.2.6.8 and 6.1.1.4'

loop_
_geom_angle_atom_site_label_1
_geom_angle_atom_site_label_2
_geom_angle_atom_site_label_3
_geom_angle
N2 Ni1 C1 93.7(3)
N2 Ni1 C4 175.0(2)
C1 Ni1 C4 82.2(3)
N2 Ni1 N1 82.71(15)
C1 Ni1 N1 175.6(3)
C4 Ni1 N1 101.3(2)
N2 Ni1 N3 81.54(16)
C1 Ni1 N3 105.0(3)
C4 Ni1 N3 102.2(2)
N1 Ni1 N3 77.08(17)
N1 Ni1' C4' 170.4(3)
N1 Ni1' C1' 91.5(4)
C4' Ni1' C1' 81.5(4)
N1 Ni1' N3 90.8(2)
C4' Ni1' N3 97.5(3)
C1' Ni1' N3 107.0(4)
N1 Ni1' N2 85.90(17)
C4' Ni1' N2 100.7(3)
C1' Ni1' N2 176.3(4)
N3 Ni1' N2 75.75(16)
O1 S1 O2 112.8(3)
O2 S1 O1' 131.3(4)
O1 S1 N4 111.0(4)
O2 S1 N4 105.1(2)
O1' S1 N4 98.3(5)
O1 S1 C26 110.5(4)
O2 S1 C26 108.8(2)
O1' S1 C26 103.1(5)
N4 S1 C26 108.4(2)
C15 N1 C11 119.9(5)
C15 N1 Ni1' 116.6(3)
C11 N1 Ni1' 123.6(4)
C15 N1 Ni1 117.2(3)
C11 N1 Ni1 121.5(4)
C22 N2 C18 118.0(4)
C22 N2 Ni1 126.4(3)
C18 N2 Ni1 115.4(3)
C22 N2 Ni1' 124.4(3)
C18 N2 Ni1' 116.2(3)
C17 N3 C16 111.1(4)
C17 N3 C25 110.0(4)
C16 N3 C25 109.4(5)
C17 N3 Ni1' 112.8(3)
C16 N3 Ni1' 99.8(3)
C25 N3 Ni1' 113.4(3)
C17 N3 Ni1 97.3(3)
C16 N3 Ni1 113.2(3)
C25 N3 Ni1 115.3(3)
C23 N4 C24 113.9(4)
C23 N4 S1 113.5(3)
C24 N4 S1 114.4(3)
C2 C1 Ni1 118.1(6)
C2 C1 H1A 107.8
Ni1 C1 H1A 107.8
C2 C1 H1B 107.8
Ni1 C1 H1B 107.8
H1A C1 H1B 107.1
C3 C2 C9 112.1(6)
C3 C2 C10 110.5(6)
C9 C2 C10 107.6(6)
C3 C2 C1 104.9(6)
C9 C2 C1 110.2(7)
C10 C2 C1 111.6(6)
C4 C3 C8 120.0
C4 C3 C2 116.6(4)
C8 C3 C2 123.4(4)
C5 C4 C3 120.0
C5 C4 Ni1 121.9(3)
C3 C4 Ni1 117.9(3)
C4 C5 C6 120.0
C4 C5 H5 120.0
C6 C5 H5 120.0
C5 C6 C7 120.0
C5 C6 H6 120.0
C7 C6 H6 120.0
C6 C7 C8 120.0
C6 C7 H7 120.0
C8 C7 H7 120.0
C7 C8 C3 120.0
C7 C8 H8 120.0
C3 C8 H8 120.0
C2 C9 H9A 109.5
C2 C9 H9B 109.5
H9A C9 H9B 109.5
C2 C9 H9C 109.5
H9A C9 H9C 109.5
H9B C9 H9C 109.5
C2 C10 H10A 109.5
C2 C10 H10B 109.5
H10A C10 H10B 109.5
C2 C10 H10C 109.5
H10A C10 H10C 109.5
H10B C10 H10C 109.5
C2' C1' Ni1' 118.8(8)
C2' C1' H1'1 107.6
Ni1' C1' H1'1 107.6
C2' C1' H1'2 107.6
Ni1' C1' H1'2 107.6
H1'1 C1' H1'2 107.0
C1' C2' C3' 105.0(8)
C1' C2' C9' 114.1(10)
C3' C2' C9' 110.9(8)
C1' C2' C10' 109.0(9)
C3' C2' C10' 113.4(9)
C9' C2' C10' 104.8(8)
C4' C3' C8' 120.0
C4' C3' C2' 116.4(6)
C8' C3' C2' 123.6(6)
C3' C4' C5' 120.0
C3' C4' Ni1' 117.7(4)
C5' C4' Ni1' 122.1(4)
C4' C5' C6' 120.0
C4' C5' H5' 120.0
C6' C5' H5' 120.0
C7' C6' C5' 120.0
C7' C6' H6' 120.0
C5' C6' H6' 120.0
C8' C7' C6' 120.0
C8' C7' H7' 120.0
C6' C7' H7' 120.0
C7' C8' C3' 120.0
C7' C8' H8' 120.0
C3' C8' H8' 120.0
C2' C9' H9'1 109.5
C2' C9' H9'2 109.5
H9'1 C9' H9'2 109.5
C2' C9' H9'3 109.5
H9'1 C9' H9'3 109.5
H9'2 C9' H9'3 109.5
C2' C10' H10D 109.5
C2' C10' H10E 109.5
H10D C10' H10E 109.5
C2' C10' H10F 109.5
H10D C10' H10F 109.5
H10E C10' H10F 109.5
N1 C11 C12 120.8(5)
N1 C11 C24 115.2(5)
C12 C11 C24 124.0(5)
C11 C12 C13 120.3(5)
C11 C12 H12 119.9
C13 C12 H12 119.9
C14 C13 C12 118.6(6)
C14 C13 H13 120.7
C12 C13 H13 120.7
C13 C14 C15 119.0(5)
C13 C14 H14 120.5
C15 C14 H14 120.5
N1 C15 C14 121.5(5)
N1 C15 C16 117.3(5)
C14 C15 C16 121.2(5)
N3 C16 C15 114.5(4)
N3 C16 H16A 108.6
C15 C16 H16A 108.6
N3 C16 H16B 108.6
C15 C16 H16B 108.6
H16A C16 H16B 107.6
N3 C17 C18 111.8(4)
N3 C17 H17A 109.3
C18 C17 H17A 109.3
N3 C17 H17B 109.3
C18 C17 H17B 109.3
H17A C17 H17B 107.9
N2 C18 C19 122.1(4)
N2 C18 C17 113.9(4)
C19 C18 C17 124.0(4)
C18 C19 C20 119.1(4)
C18 C19 H19 120.4
C20 C19 H19 120.4
C21 C20 C19 119.7(4)
C21 C20 H20 120.2
C19 C20 H20 120.2
C20 C21 C22 119.1(4)
C20 C21 H21 120.5
C22 C21 H21 120.5
N2 C22 C21 121.8(4)
N2 C22 C23 118.7(4)
C21 C22 C23 119.3(4)
N4 C23 C22 114.2(3)
N4 C23 H23A 108.7
C22 C23 H23A 108.7
N4 C23 H23B 108.7
C22 C23 H23B 108.7
H23A C23 H23B 107.6
N4 C24 C11 110.1(4)
N4 C24 H24A 109.6
C11 C24 H24A 109.6
N4 C24 H24B 109.6
C11 C24 H24B 109.6
H24A C24 H24B 108.2
N3 C25 H25A 109.5
N3 C25 H25B 109.5
H25A C25 H25B 109.5
N3 C25 H25C 109.5
H25A C25 H25C 109.5
H25B C25 H25C 109.5
C31 C26 C27 120.7(4)
C31 C26 S1 119.7(3)
C27 C26 S1 119.6(3)
C28 C27 C26 118.3(4)
C28 C27 H27 120.9
C26 C27 H27 120.9
C27 C28 C29 122.0(4)
C27 C28 H28 119.0
C29 C28 H28 119.0
C28 C29 C30 118.2(4)
C28 C29 C32 121.0(4)
C30 C29 C32 120.8(4)
C31 C30 C29 120.8(4)
C31 C30 H30 119.6
C29 C30 H30 119.6
C26 C31 C30 119.9(4)
C26 C31 H31 120.1
C30 C31 H31 120.1
C29 C32 H32A 109.5
C29 C32 H32B 109.5
H32A C32 H32B 109.5
C29 C32 H32C 109.5
H32A C32 H32C 109.5
H32B C32 H32C 109.5
F3' B1 F2' 109.3(10)
F4 B1 F3 110.2(6)
F3' B1 F4' 110.9(10)
F2' B1 F4' 107.1(10)
F4 B1 F2 108.0(6)
F3 B1 F2 108.9(6)
F4 B1 F1 107.8(5)
F3' B1 F1 107.0(7)
F2' B1 F1 117.7(10)
F3 B1 F1 114.2(5)
F4' B1 F1 104.8(7)
F2 B1 F1 107.4(5)

loop_
_geom_bond_atom_site_label_1
_geom_bond_atom_site_label_2
_geom_bond_distance
Ni1 N2 1.867(4)
Ni1 C1 1.938(9)
Ni1 C4 1.938(4)
Ni1 N1 2.182(5)
Ni1 N3 2.199(4)
Ni1' N1 1.683(5)
Ni1' C4' 1.925(6)
Ni1' C1' 1.947(12)
Ni1' N3 2.126(4)
Ni1' N2 2.217(5)
S1 O1 1.421(5)
S1 O2 1.445(3)
S1 O1' 1.465(7)
S1 N4 1.671(4)
S1 C26 1.752(4)
N1 C15 1.338(6)
N1 C11 1.348(6)
N2 C22 1.344(5)
N2 C18 1.358(5)
N3 C17 1.468(6)
N3 C16 1.476(6)
N3 C25 1.478(6)
N4 C23 1.469(5)
N4 C24 1.483(6)
C1 C2 1.551(10)
C1 H1A 0.9900
C1 H1B 0.9900
C2 C3 1.509(8)
C2 C9 1.531(10)
C2 C10 1.538(10)
C3 C4 1.3900
C3 C8 1.3900
C4 C5 1.3900
C5 C6 1.3900
C5 H5 0.9500
C6 C7 1.3900
C6 H6 0.9500
C7 C8 1.3900
C7 H7 0.9500
C8 H8 0.9500
C9 H9A 0.9800
C9 H9B 0.9800
C9 H9C 0.9800
C10 H10A 0.9800
C10 H10B 0.9800
C10 H10C 0.9800
C1' C2' 1.503(14)
C1' H1'1 0.9900
C1' H1'2 0.9900
C2' C3' 1.508(11)
C2' C9' 1.542(13)
C2' C10' 1.565(15)
C3' C4' 1.3900
C3' C8' 1.3900
C4' C5' 1.3900
C5' C6' 1.3900
C5' H5' 0.9500
C6' C7' 1.3900
C6' H6' 0.9500
C7' C8' 1.3900
C7' H7' 0.9500
C8' H8' 0.9500
C9' H9'1 0.9800
C9' H9'2 0.9800
C9' H9'3 0.9800
C10' H10D 0.9800
C10' H10E 0.9800
C10' H10F 0.9800
C11 C12 1.369(7)
C11 C24 1.497(7)
C12 C13 1.382(7)
C12 H12 0.9500
C13 C14 1.380(7)
C13 H13 0.9500
C14 C15 1.386(7)
C14 H14 0.9500
C15 C16 1.500(6)
C16 H16A 0.9900
C16 H16B 0.9900
C17 C18 1.495(6)
C17 H17A 0.9900
C17 H17B 0.9900
C18 C19 1.361(6)
C19 C20 1.370(7)
C19 H19 0.9500
C20 C21 1.367(6)
C20 H20 0.9500
C21 C22 1.376(5)
C21 H21 0.9500
C22 C23 1.504(5)
C23 H23A 0.9900
C23 H23B 0.9900
C24 H24A 0.9900
C24 H24B 0.9900
C25 H25A 0.9800
C25 H25B 0.9800
C25 H25C 0.9800
C26 C31 1.374(6)
C26 C27 1.390(6)
C27 C28 1.378(6)
C27 H27 0.9500
C28 C29 1.382(6)
C28 H28 0.9500
C29 C30 1.387(6)
C29 C32 1.496(6)
C30 C31 1.375(6)
C30 H30 0.9500
C31 H31 0.9500
C32 H32A 0.9800
C32 H32B 0.9800
C32 H32C 0.9800
B1 F4 1.333(6)
B1 F3' 1.337(7)
B1 F2' 1.349(7)
B1 F3 1.350(6)
B1 F4' 1.350(7)
B1 F2 1.361(6)
B1 F1 1.368(4)

loop_
_geom_hbond_atom_site_label_D
_geom_hbond_atom_site_label_H
_geom_hbond_atom_site_label_A
_geom_hbond_distance_DH
_geom_hbond_distance_HA
_geom_hbond_distance_DA
_geom_hbond_angle_DHA
_geom_hbond_site_symmetry_A
C12 H12 F3 0.95 2.59 3.353(10) 137.8 2
C12 H12 F4 0.95 2.62 3.094(10) 111.6 .
C14 H14 F3 0.95 2.53 3.126(13) 121.1 1_565
C16 H16A O1 0.99 2.37 3.355(8) 173.7 1_565
C16 H16A O1' 0.99 2.36 3.349(10) 174.0 1_565
C21 H21 F3' 0.95 2.57 3.478(16) 159.5 4_575
C24 H24A F1 0.99 2.52 3.336(6) 139.2 .
C24 H24B F4' 0.99 2.63 3.123(14) 110.8 .

loop_
_geom_torsion_atom_site_label_1
_geom_torsion_atom_site_label_2
_geom_torsion_atom_site_label_3
_geom_torsion_atom_site_label_4
_geom_torsion
C1' Ni1' N1 C15 98.7(5)
N3 Ni1' N1 C15 -8.3(3)
N2 Ni1' N1 C15 -83.9(3)
C1' Ni1' N1 C11 -81.1(5)
N3 Ni1' N1 C11 171.9(3)
N2 Ni1' N1 C11 96.3(3)
C1 Ni1 N2 C22 98.3(5)
N1 Ni1 N2 C22 -79.2(3)
N3 Ni1 N2 C22 -157.1(4)
C1 Ni1 N2 C18 -77.2(4)
N1 Ni1 N2 C18 105.3(3)
N3 Ni1 N2 C18 27.4(3)
O1 S1 N4 C23 167.3(4)
O2 S1 N4 C23 45.0(3)
O1' S1 N4 C23 -178.0(5)
C26 S1 N4 C23 -71.2(3)
O1 S1 N4 C24 -59.7(4)
O2 S1 N4 C24 178.0(3)
O1' S1 N4 C24 -45.0(5)
C26 S1 N4 C24 61.8(4)
Ni1 C1 C2 C3 4.6(9)
Ni1 C1 C2 C9 125.5(7)
Ni1 C1 C2 C10 -115.0(7)
C9 C2 C3 C4 -125.4(6)
C10 C2 C3 C4 114.6(6)
C1 C2 C3 C4 -5.8(7)
C9 C2 C3 C8 55.5(7)
C10 C2 C3 C8 -64.5(7)
C1 C2 C3 C8 175.1(5)
C8 C3 C4 C5 0.0
C2 C3 C4 C5 -179.1(6)
C8 C3 C4 Ni1 -175.9(4)
C2 C3 C4 Ni1 5.0(5)
C3 C4 C5 C6 0.0
Ni1 C4 C5 C6 175.7(4)
C4 C5 C6 C7 0.0
C5 C6 C7 C8 0.0
C6 C7 C8 C3 0.0
C4 C3 C8 C7 0.0
C2 C3 C8 C7 179.1(7)
Ni1' C1' C2' C3' -8.3(12)
Ni1' C1' C2' C9' 113.3(10)
Ni1' C1' C2' C10' -130.0(9)
C1' C2' C3' C4' 7.2(11)
C9' C2' C3' C4' -116.5(8)
C10' C2' C3' C4' 126.0(9)
C1' C2' C3' C8' -171.7(7)
C9' C2' C3' C8' 64.7(10)
C10' C2' C3' C8' -52.9(11)
C8' C3' C4' C5' 0.0
C2' C3' C4' C5' -178.9(9)
C8' C3' C4' Ni1' 175.4(6)
C2' C3' C4' Ni1' -3.5(8)
C3' C4' C5' C6' 0.0
Ni1' C4' C5' C6' -175.2(6)
C4' C5' C6' C7' 0.0
C5' C6' C7' C8' 0.0
C6' C7' C8' C3' 0.0
C4' C3' C8' C7' 0.0
C2' C3' C8' C7' 178.8(10)
C15 N1 C11 C12 -1.1(6)
Ni1' N1 C11 C12 178.7(4)
Ni1 N1 C11 C12 -167.1(3)
C15 N1 C11 C24 176.1(4)
Ni1' N1 C11 C24 -4.1(5)
Ni1 N1 C11 C24 10.1(5)
N1 C11 C12 C13 -0.3(7)
C24 C11 C12 C13 -177.3(4)
C11 C12 C13 C14 0.8(7)
C12 C13 C14 C15 0.1(6)
C11 N1 C15 C14 2.1(6)
Ni1' N1 C15 C14 -177.8(3)
Ni1 N1 C15 C14 168.6(3)
C11 N1 C15 C16 -175.1(4)
Ni1' N1 C15 C16 5.1(5)
Ni1 N1 C15 C16 -8.5(5)
C13 C14 C15 N1 -1.5(6)
C13 C14 C15 C16 175.5(4)
C17 N3 C16 C15 111.2(4)
C25 N3 C16 C15 -127.2(4)
Ni1' N3 C16 C15 -8.0(4)
Ni1 N3 C16 C15 2.9(5)
N1 C15 C16 N3 3.6(6)
C14 C15 C16 N3 -173.6(4)
C16 N3 C17 C18 -76.1(5)
C25 N3 C17 C18 162.6(4)
Ni1' N3 C17 C18 35.0(5)
Ni1 N3 C17 C18 42.3(4)
C22 N2 C18 C19 -4.4(6)
Ni1 N2 C18 C19 171.5(4)
Ni1' N2 C18 C19 -171.5(4)
C22 N2 C18 C17 174.9(4)
Ni1 N2 C18 C17 -9.2(5)
Ni1' N2 C18 C17 7.8(5)
N3 C17 C18 N2 -27.7(5)
N3 C17 C18 C19 151.6(4)
N2 C18 C19 C20 1.7(7)
C17 C18 C19 C20 -177.5(4)
C18 C19 C20 C21 1.3(7)
C19 C20 C21 C22 -1.6(7)
C18 N2 C22 C21 4.0(6)
Ni1 N2 C22 C21 -171.3(3)
Ni1' N2 C22 C21 170.1(3)
C18 N2 C22 C23 -171.3(4)
Ni1 N2 C22 C23 13.3(5)
Ni1' N2 C22 C23 -5.3(5)
C20 C21 C22 N2 -1.1(6)
C20 C21 C22 C23 174.2(4)
C24 N4 C23 C22 115.3(4)
S1 N4 C23 C22 -111.4(4)
N2 C22 C23 N4 -12.2(6)
C21 C22 C23 N4 172.4(4)
C23 N4 C24 C11 -62.9(5)
S1 N4 C24 C11 164.2(3)
N1 C11 C24 N4 -42.7(5)
C12 C11 C24 N4 134.5(5)
O1 S1 C26 C31 28.1(6)
O2 S1 C26 C31 152.6(4)
O1' S1 C26 C31 9.8(6)
N4 S1 C26 C31 -93.7(4)
O1 S1 C26 C27 -149.0(5)
O2 S1 C26 C27 -24.5(4)
O1' S1 C26 C27 -167.3(6)
N4 S1 C26 C27 89.2(4)
C31 C26 C27 C28 -1.0(6)
S1 C26 C27 C28 176.1(3)
C26 C27 C28 C29 -1.8(6)
C27 C28 C29 C30 3.8(6)
C27 C28 C29 C32 -176.9(4)
C28 C29 C30 C31 -3.1(6)
C32 C29 C30 C31 177.7(4)
C27 C26 C31 C30 1.7(7)
S1 C26 C31 C30 -175.3(3)
C29 C30 C31 C26 0.3(7)
